data_7715827
loop_
_publ_author_name
'Sei&#xdf;, Maximilian'
'Lorenz, Jonas'
'Schmitz, Sebastian'
'Moors, Marco'
'B&#xf6;rner, Martin'
'Monakhov, Kirill Yu'

_publ_section_title
;
 Synthesis and structures of cobalt-expanded zirconium- and cerium-oxo
 clusters as precursors for mixed-metal oxide thin films.
;
_journal_issue 19
_journal_name_full 'Dalton transactions (Cambridge, England : 2003)'
_journal_page_first 8454
_journal_page_last 8462
_journal_paper_doi 10.1039/d4dt00328d
_journal_volume 53
_journal_year 2024
_chemical_formula_moiety 'C88 H168 Co6 O58 Zr6'
_chemical_formula_sum 'C88 H168 Co6 O58 Zr6'
_chemical_formula_weight 3055.11
_space_group_crystal_system monoclinic
_space_group_IT_number 14
_space_group_name_Hall '-P 2ybc'
_space_group_name_H-M_alt 'P 1 21/c 1'
_atom_sites_solution_hydrogens mixed
_audit_creation_date 2024-01-22
_audit_creation_method
;
Olex2 1.5
(compiled 2023.08.24 svn.re1ec1418 for OlexSys, GUI svn.r6817)
;
_audit_update_record
;
2024-01-25 deposited with the CCDC.	2024-04-25 downloaded from the CCDC.
;
_cell_angle_alpha 90
_cell_angle_beta 112.1870(10)
_cell_angle_gamma 90
_cell_formula_units_Z 2
_cell_length_a 16.0807(2)
_cell_length_b 20.8326(3)
_cell_length_c 20.2215(2)
_cell_measurement_reflns_used 83254
_cell_measurement_temperature 180
_cell_measurement_theta_max 71.06
_cell_measurement_theta_min 3.65
_cell_volume 6272.67(14)
_computing_cell_refinement
;
X-Area Recipe 1.37.0.0 (STOE, 2021)
;
_computing_data_collection
;
X-Area Pilatus3_SV 1.31.186.0 (STOE, 2022)
;
_computing_data_reduction
;
X-Area Integrate 2.5.3.0 (STOE, 2021)
X-Area LANA 2.7.5.0 (STOE, 2022)
;
_computing_molecular_graphics 'Olex2 1.5 (Dolomanov et al., 2009)'
_computing_publication_material
;
STOE & Cie GmbH, X-Area, software package for collecting single-crystal or
multi-domain crystal data on STOE area-detector diffractometers, for image 
processing, for the correction and scaling of reflection intensities and 
for outlier rejection, version 2.1, Darmstadt 2022
;
_computing_structure_refinement 'SHELXL 2018/3 (Sheldrick, 2015)'
_diffrn_ambient_temperature 180
_diffrn_detector Pilatus300K
_diffrn_detector_area_resol_mean 5.81
_diffrn_detector_type 'DECTRIS PILATUS 300K'
_diffrn_measured_fraction_theta_full 0.999
_diffrn_measured_fraction_theta_max 0.987
_diffrn_measurement_details
;
 5538 frames, detector distance = 60 mm
;
_diffrn_measurement_device 'Eulerian 4-circle diffractometer'
_diffrn_measurement_device_type 'STOE STADIVARI'
_diffrn_measurement_method 'rotation method, \w scans'
_diffrn_radiation_collimation '0.5 mm diameter'
_diffrn_radiation_monochromator 'Graded multilayer mirror'
_diffrn_radiation_polarisn_norm 270
_diffrn_radiation_probe x-ray
_diffrn_radiation_type 'Cu K\a'
_diffrn_radiation_wavelength 1.54186
_diffrn_reflns_av_R_equivalents 0.0311
_diffrn_reflns_av_unetI/netI 0.0174
_diffrn_reflns_Laue_measured_fraction_full 0.999
_diffrn_reflns_Laue_measured_fraction_max 0.987
_diffrn_reflns_limit_h_max 19
_diffrn_reflns_limit_h_min -7
_diffrn_reflns_limit_k_max 25
_diffrn_reflns_limit_k_min -23
_diffrn_reflns_limit_l_max 21
_diffrn_reflns_limit_l_min -24
_diffrn_reflns_number 95970
_diffrn_reflns_point_group_measured_fraction_full 0.999
_diffrn_reflns_point_group_measured_fraction_max 0.987
_diffrn_reflns_theta_full 67.686
_diffrn_reflns_theta_max 71.308
_diffrn_reflns_theta_min 3.649
_diffrn_source 'GeniX 3D HF Cu'
_diffrn_source_current 0.600
_diffrn_source_power 0.030
_diffrn_source_voltage 50
_exptl_absorpt_coefficient_mu 10.708
_exptl_absorpt_correction_T_max 0.0543
_exptl_absorpt_correction_T_min 0.0222
_exptl_absorpt_correction_type multi-scan
_exptl_absorpt_process_details
;
STOE X-Red32, absorption correction by Gaussian integration, analogous to
P. Coppens in: F. R. Ahmed (Editor), "Crystallographic Computing", Munksgaard,
Copenhagen (1970), 255 - 270. Afterwards scaling of reflection intensities was
performed within STOE LANA. J. Koziskova, F. Hahn, J. Richter, J. Kozisek, Acta
Chimica Slovaca, vol. 9, no. 2, 2016, pp. 136 - 140.
Finally a spherical absorption correction was done within STOE LANA.
;
_exptl_crystal_colour purple
_exptl_crystal_density_diffrn 1.618
_exptl_crystal_density_method 'not measured'
_exptl_crystal_description block
_exptl_crystal_F_000 3124
_exptl_crystal_size_max 0.158
_exptl_crystal_size_mid 0.119
_exptl_crystal_size_min 0.093
_exptl_crystal_size_rad 0.066
_refine_diff_density_max 0.822
_refine_diff_density_min -0.696
_refine_diff_density_rms 0.086
_refine_ls_extinction_method none
_refine_ls_goodness_of_fit_ref 1.051
_refine_ls_hydrogen_treatment constr
_refine_ls_matrix_type full
_refine_ls_number_parameters 806
_refine_ls_number_reflns 12024
_refine_ls_number_restraints 556
_refine_ls_restrained_S_all 1.045
_refine_ls_R_factor_all 0.0592
_refine_ls_R_factor_gt 0.0500
_refine_ls_shift/su_max 0.001
_refine_ls_shift/su_mean 0.000
_refine_ls_structure_factor_coef Fsqd
_refine_ls_weighting_details 'w=1/[\s^2^(Fo^2^)+(0.0551P)^2^+15.7711P] where P=(Fo^2^+2Fc^2^)/3'
_refine_ls_weighting_scheme calc
_refine_ls_wR_factor_gt 0.1199
_refine_ls_wR_factor_ref 0.1267
_reflns_Friedel_coverage 0.000
_reflns_number_gt 10328
_reflns_number_total 12024
_reflns_threshold_expression 'I > 2\s(I)'
_cod_data_source_file d4dt00328d2.cif
_cod_data_source_block sv-0992
_cod_depositor_comments 'Adding full bibliography for 7715827--7715828.cif.'
_cod_database_code 7715827
_shelx_shelxl_version_number 2018/3
_shelx_space_group_comment
;
The symmetry employed for this shelxl refinement is uniquely defined
by the following loop, which should always be used as a source of
symmetry information in preference to the above space-group names.
They are only intended as comments.
;
_olex2_refinement_description
;
1. Fixed Uiso
 At 1.2 times of:
  All C(H) groups, All C(H,H) groups
 At 1.5 times of:
  All C(H,H,H) groups, All O(H) groups, All O(H,H) groups
2. Restrained distances
 C13-C14
 1.54 with sigma of 0.02
 C41-C42
 1.54 with sigma of 0.02
 C42-C43
 1.54 with sigma of 0.02
 C42-C44
 1.54 with sigma of 0.02
 C30-C31
 1.54 with sigma of 0.02
 C42-C43A
 1.54 with sigma of 0.02
 C42-C44A
 1.54 with sigma of 0.02
 C30-C32
 1.54 with sigma of 0.02
 C25-C26
 1.54 with sigma of 0.02
 C26-C27
 1.54 with sigma of 0.02
 C26-C28
 1.54 with sigma of 0.02
 C14-C15 = C14-C15A
 1.54 with sigma of 0.02
 C14-C16 = C14-C16A
 1.54 with sigma of 0.02
 C41-C44
 2.51 with sigma of 0.04
 C41-C43
 2.51 with sigma of 0.04
 C29-C31
 2.51 with sigma of 0.04
 C41-C44A
 2.51 with sigma of 0.04
 C41-C43A
 2.51 with sigma of 0.04
 C29-C32
 2.51 with sigma of 0.04
 C13-C14 \\sim C14-C15 \\sim C14-C16
 with sigma of 0.02
 C13-C14 \\sim C14-C15A \\sim C14-C16A
 with sigma of 0.02
3. Uiso/Uaniso restraints and constraints
O25 \\sim O26 \\sim C37 \\sim C39 \\sim C38 \\sim C40: within 2A with sigma of
0.04 and sigma for terminal atoms of 0.08 within 2A
O25 \\sim O26 \\sim C39A \\sim C38A \\sim C40A: within 2A with sigma of 0.04
and sigma for terminal atoms of 0.08 within 2A
O21 \\sim O22 \\sim C30 \\sim C32 \\sim C29 \\sim C31: within 2A with sigma of
0.05 and sigma for terminal atoms of 0.1 within 2A
O27 \\sim O28 \\sim C41 \\sim C42 \\sim C44 \\sim C43: within 2A with sigma of
0.04 and sigma for terminal atoms of 0.08 within 2A
O27 \\sim O28 \\sim C41 \\sim C42 \\sim C43A \\sim C44A: within 2A with sigma
of 0.04 and sigma for terminal atoms of 0.08 within 2A
O19 \\sim O20 \\sim C26 \\sim C28 \\sim C25 \\sim C27: within 2A with sigma of
0.04 and sigma for terminal atoms of 0.08 within 2A
C13 \\sim C14 \\sim C16A \\sim C15A: within 2A with sigma of 0.04 and sigma for
terminal atoms of 0.08 within 2A
C13 \\sim C14 \\sim C15 \\sim C16: within 2A with sigma of 0.04 and sigma for
terminal atoms of 0.08 within 2A
C22 \\sim C24 \\sim C21 \\sim C23: within 2A with sigma of 0.04 and sigma for
terminal atoms of 0.08 within 2A
O11 \\sim C9 \\sim O12 \\sim C10 \\sim C12 \\sim C11: within 2A with sigma of
0.04 and sigma for terminal atoms of 0.08 within 2A
4. Rigid body (RIGU) restrains
 O25, O26, C37, C39, C38, C40
 with sigma for 1-2 distances of 0.004 and sigma for 1-3 distances of 0.004
 O25, O26, C39A, C38A, C40A
 with sigma for 1-2 distances of 0.004 and sigma for 1-3 distances of 0.004
 O21, O22, C30, C32, C29, C31
 with sigma for 1-2 distances of 0.004 and sigma for 1-3 distances of 0.004
 O27, O28, C41, C42, C44, C43
 with sigma for 1-2 distances of 0.004 and sigma for 1-3 distances of 0.004
 O27, O28, C41, C42, C43A, C44A
 with sigma for 1-2 distances of 0.004 and sigma for 1-3 distances of 0.004
 O19, O20, C26, C28, C25, C27
 with sigma for 1-2 distances of 0.004 and sigma for 1-3 distances of 0.004
 O13, O14, C13, C14, C15, C16
 with sigma for 1-2 distances of 0.004 and sigma for 1-3 distances of 0.004
 C13, C14, C16A, C15A
 with sigma for 1-2 distances of 0.004 and sigma for 1-3 distances of 0.004
 O17, O18, C22, C24, C21, C23
 with sigma for 1-2 distances of 0.004 and sigma for 1-3 distances of 0.004
 O23, O24, C34, C36, C33, C35
 with sigma for 1-2 distances of 0.004 and sigma for 1-3 distances of 0.004
 C11, C10, C12, O12, C9, O11
 with sigma for 1-2 distances of 0.004 and sigma for 1-3 distances of 0.004
5. Others
 Sof(H14A)=Sof(C16A)=Sof(H16D)=Sof(H16E)=Sof(H16F)=Sof(C15A)=Sof(H15D)=
 Sof(H15E)=Sof(H15F)=1-FVAR(1)
 Sof(H14)=Sof(C15)=Sof(H15A)=Sof(H15B)=Sof(H15C)=Sof(C16)=Sof(H16A)=Sof(H16B)=
 Sof(H16C)=FVAR(1)
 Sof(H42A)=Sof(C43A)=Sof(H43D)=Sof(H43E)=Sof(H43F)=Sof(C44A)=Sof(H44D)=
 Sof(H44E)=Sof(H44F)=1-FVAR(2)
 Sof(H42)=Sof(C44)=Sof(H44A)=Sof(H44B)=Sof(H44C)=Sof(C43)=Sof(H43A)=Sof(H43B)=
 Sof(H43C)=FVAR(2)
 Sof(C38A)=Sof(H38A)=Sof(C39A)=Sof(H39D)=Sof(H39E)=Sof(H39F)=Sof(C40A)=
 Sof(H40D)=Sof(H40E)=Sof(H40F)=1-FVAR(3)
 Sof(C39)=Sof(H39A)=Sof(H39B)=Sof(H39C)=Sof(C38)=Sof(H38)=Sof(C40)=Sof(H40A)=
 Sof(H40B)=Sof(H40C)=FVAR(3)
 Fixed Sof: H1(0.5) H2(0.5) H3(0.5) H4(0.5)
6.a Rotating group:
 O29(H29A,H29B)
6.b Ternary CH refined with riding coordinates:
 O1(H1), O2(H2), O3(H3), O4(H4), O5(H5), O6(H6), C34(H34), C26(H26), C22(H22),
 C30(H30), C6(H6A), C10(H10), C42(H42), C42(H42A), C14(H14), C14(H14A),
 C18(H18), C38(H38), C2(H2A), C38A(H38A)
6.c Me refined with everything fixed:
 C43A(H43D,H43E,H43F)
6.d Tetrahedral OH refined with riding coordinates:
 O20(H20)
6.e Idealised Me refined as rotating group:
 C39(H39A,H39B,H39C), C4(H4A,H4B,H4C), C20(H20A,H20B,H20C), C24(H24A,H24B,
 H24C), C28(H28A,H28B,H28C), C7(H7A,H7B,H7C), C32(H32A,H32B,H32C), C8(H8A,H8B,
 H8C), C36(H36A,H36B,H36C), C23(H23A,H23B,H23C), C11(H11A,H11B,H11C), C27(H27A,
 H27B,H27C), C12(H12A,H12B,H12C), C31(H31A,H31B,H31C), C35(H35A,H35B,H35C),
 C19(H19A,H19B,H19C), C40(H40A,H40B,H40C), C3(H3A,H3B,H3C), C44(H44A,H44B,H44C),
  C43(H43A,H43B,H43C), C15(H15A,H15B,H15C), C16(H16A,H16B,H16C), C16A(H16D,H16E,
 H16F), C15A(H15D,H15E,H15F), C44A(H44D,H44E,H44F), C39A(H39D,H39E,H39F),
 C40A(H40D,H40E,H40F)
;
_olex2_submission_special_instructions 'No special instructions were received'
_stoe_detector_distance '60.0 mm'
_stoe_detector_pixelsize_x '0.172 mm'
_stoe_detector_pixelsize_y '0.172 mm'
_stoe_detector_size_x '8.4 cm'
_stoe_detector_size_y '10.6 cm'
_stoe_evaluation_integration_a 5.8
_stoe_evaluation_integration_b -0.5
_stoe_evaluation_integration_ems 0.010
_stoe_evaluation_lana_bis_l_even_max -
_stoe_evaluation_lana_bis_l_odd_max -
_stoe_evaluation_lana_bos_l_even_max 8
_stoe_evaluation_lana_bos_l_odd_max 5
_stoe_evaluation_lana_completeness 98.7
_stoe_evaluation_lana_dxs_max_order -
_stoe_evaluation_lana_dys_max_order -
_stoe_evaluation_lana_fs_max_order 8
_stoe_evaluation_lana_max_2theta_available 142.7
_stoe_evaluation_lana_max_2theta_desired 142.7
_stoe_evaluation_lana_mean_redundancy 8.0
_stoe_evaluation_lana_number_refls_after_or 95970
_stoe_evaluation_lana_number_refls_outliers 20861
_stoe_evaluation_lana_number_refls_total 116831
_stoe_evaluation_lana_number_refls_unique 12024
_stoe_evaluation_lana_number_refls_written 95970
_stoe_evaluation_lana_or_c1 0.035
_stoe_evaluation_lana_or_c2 0
_stoe_evaluation_lana_or_c3 0
_stoe_evaluation_lana_or_c4 0.7
_stoe_evaluation_lana_point_group 2/m
_stoe_evaluation_lana_table
;
#----------------------------------------------------------------------------
2Theta          14.2   29.4   44.6   59.8   75.0   90.2  105.4  120.6  135.8
#----------------------------------------------------------------------------
<Resolution>    5.34   2.93   2.01   1.54   1.25   1.09   0.97   0.89   0.84
N(total)         777   3480   6666   8559  19011  24366  24151  20162   9659
<Redundancy>     7.0    7.7    6.9    5.4    9.2   10.3    9.4    7.8    4.6
Complet. [%%]   100.0  100.0  100.0  100.0  100.0  100.0  100.0  100.0   90.8
<I/sigma>      122.1   92.8   50.9   29.7   10.1   10.7    7.2    6.2    5.3
R(int)         0.011  0.013  0.015  0.019  0.050  0.045  0.069  0.083  0.121
#----------------------------------------------------------------------------
;
_stoe_measurement_identifier SV-0992
_stoe_measurement_max_exposure_per_frame '5.0 s'
_stoe_measurement_mean_exposure_per_frame '4.4 s'
_stoe_measurement_min_exposure_per_frame '3.0 s'
_stoe_measurement_total_exposure_time '6.8 h'
_stoe_measurement_total_frame_number 5538
_stoe_measurement_total_run_number 67
_stoe_measurement_tube_power '30.0 W'

loop_
_space_group_symop_operation_xyz
'x, y, z'
'-x, y+1/2, -z+1/2'
'-x, -y, -z'
'x, -y-1/2, z-1/2'

loop_
_atom_site_label
_atom_site_type_symbol
_atom_site_fract_x
_atom_site_fract_y
_atom_site_fract_z
_atom_site_U_iso_or_equiv
_atom_site_adp_type
_atom_site_occupancy
_atom_site_site_symmetry_order
_atom_site_calc_flag
_atom_site_refinement_flags_posn
_atom_site_refinement_flags_adp
_atom_site_refinement_flags_occupancy
_atom_site_disorder_assembly
_atom_site_disorder_group
Zr1 Zr 0.56002(3) 0.55851(2) 0.61618(2) 0.04472(11) Uani 1 1 d . . . . .
Zr2 Zr 0.34367(2) 0.51975(2) 0.49145(2) 0.04423(11) Uani 1 1 d . . . . .
Zr3 Zr 0.49658(3) 0.60216(2) 0.43566(2) 0.04610(11) Uani 1 1 d . . . . .
Co1 Co 0.70134(6) 0.55808(5) 0.79156(5) 0.0613(2) Uani 1 1 d . . . . .
Co2 Co 0.82666(6) 0.55973(5) 0.68470(5) 0.0630(3) Uani 1 1 d . . . . .
Co3 Co 0.86352(5) 0.53797(4) 0.52813(5) 0.0512(2) Uani 1 1 d . . . . .
O19 O 0.6938(4) 0.5356(3) 0.8955(3) 0.0934(15) Uani 1 1 d . U . . .
O15 O 0.4511(2) 0.60343(18) 0.31931(18) 0.0540(8) Uani 1 1 d . . . . .
O13 O 0.2766(2) 0.61095(19) 0.4327(2) 0.0675(11) Uani 1 1 d . . . . .
O23 O 0.7860(3) 0.4837(2) 0.8195(2) 0.0803(12) Uani 1 1 d . . . . .
O17 O 0.6139(2) 0.63075(18) 0.41245(19) 0.0541(8) Uani 1 1 d . . . . .
O27 O 0.8007(4) 0.6432(2) 0.6266(4) 0.117(2) Uani 1 1 d . U . . .
O21 O 0.8024(3) 0.6223(2) 0.8446(2) 0.0736(11) Uani 1 1 d . U . . .
O1 O 0.4497(3) 0.5877(3) 0.5226(2) 0.0954(18) Uani 1 1 d . . . . .
H1 H 0.426204 0.629483 0.532736 0.143 Uiso 0.5 1 calc R U P . .
O25 O 0.9589(3) 0.5472(4) 0.6986(3) 0.145(3) Uani 1 1 d . U . . .
O2 O 0.4527(3) 0.4905(2) 0.5860(3) 0.0956(18) Uani 1 1 d . . . . .
H2 H 0.430931 0.485206 0.625952 0.143 Uiso 0.5 1 calc R U P . .
O12 O 0.1422(2) 0.55211(19) 0.5208(2) 0.0598(9) Uani 1 1 d . U . . .
O3 O 0.3908(4) 0.52959(19) 0.4069(3) 0.0894(16) Uani 1 1 d . . . . .
H3 H 0.339812 0.544270 0.363133 0.134 Uiso 0.5 1 calc R U P . .
O14 O 0.3761(2) 0.66247(17) 0.3995(2) 0.0554(8) Uani 1 1 d . . . . .
O4 O 0.6054(3) 0.5676(2) 0.5305(2) 0.0814(14) Uani 1 1 d . . . . .
H4 H 0.654843 0.600143 0.544344 0.122 Uiso 0.5 1 calc R U P . .
O16 O 0.4035(3) 0.50495(19) 0.27906(19) 0.0611(9) Uani 1 1 d . . . . .
O5 O 0.6957(2) 0.58041(17) 0.68904(18) 0.0504(8) Uani 1 1 d . . . . .
H5 H 0.695275 0.628403 0.689620 0.076 Uiso 1 1 calc R U . . .
O18 O 0.7229(2) 0.55918(19) 0.4615(2) 0.0599(9) Uani 1 1 d . . . . .
O6 O 0.7879(2) 0.50460(17) 0.58654(17) 0.0479(7) Uani 1 1 d . . . . .
H6 H 0.815023 0.461572 0.603657 0.072 Uiso 1 1 calc R U . . .
O20 O 0.7987(5) 0.5989(4) 0.9670(3) 0.140(3) Uani 1 1 d . U . . .
H20 H 0.825758 0.595486 0.938852 0.211 Uiso 1 1 calc R U . . .
O7 O 0.4982(2) 0.6030(2) 0.6817(2) 0.0632(10) Uani 1 1 d . . . . .
O22 O 0.8822(4) 0.6118(4) 0.7791(3) 0.152(3) Uani 1 1 d . U . . .
O8 O 0.6038(3) 0.6218(2) 0.7887(2) 0.0727(11) Uani 1 1 d . . . . .
O24 O 0.8276(6) 0.4713(4) 0.7323(4) 0.151(3) Uani 1 1 d . . . . .
O9 O 0.5808(3) 0.66597(18) 0.6089(2) 0.0669(10) Uani 1 1 d . . . . .
O26 O 0.9844(2) 0.5113(2) 0.6052(2) 0.0646(10) Uani 1 1 d . U . . .
O10 O 0.5406(2) 0.69088(17) 0.4934(2) 0.0568(9) Uani 1 1 d . . . . .
O28 O 0.8784(3) 0.6321(2) 0.5567(3) 0.0777(12) Uani 1 1 d . U . . .
O11 O 0.2893(2) 0.5684(2) 0.5590(2) 0.0669(11) Uani 1 1 d . U . . .
O29 O 0.9367(2) 0.5656(2) 0.4633(2) 0.0621(9) Uani 1 1 d . . . . .
H29A H 0.947050 0.533887 0.441648 0.093 Uiso 1 1 d R U . . .
H29B H 0.989940 0.578417 0.489607 0.093 Uiso 1 1 d R U . . .
C37 C 1.0076(4) 0.5230(5) 0.6704(4) 0.094(2) Uani 1 1 d . U . . .
C34 C 0.9058(6) 0.4120(4) 0.8374(5) 0.099(2) Uani 1 1 d . . . . .
H34 H 0.932187 0.387960 0.807213 0.119 Uiso 1 1 calc R U . . .
C26 C 0.7347(8) 0.5239(5) 1.0212(4) 0.125(3) Uani 1 1 d D U . . .
H26 H 0.786672 0.539298 1.063864 0.150 Uiso 1 1 calc R U . . .
C39 C 1.106(2) 0.450(3) 0.7569(16) 0.133(10) Uani 0.57(8) 1 d . U P A 1
H39A H 1.064793 0.451694 0.782365 0.200 Uiso 0.57(8) 1 calc R U P A 1
H39B H 1.167181 0.442366 0.791051 0.200 Uiso 0.57(8) 1 calc R U P A 1
H39C H 1.087866 0.415016 0.721864 0.200 Uiso 0.57(8) 1 calc R U P A 1
C22 C 0.7436(5) 0.6415(5) 0.3858(5) 0.112(3) Uani 1 1 d . U . . .
H22 H 0.808074 0.644597 0.418791 0.134 Uiso 1 1 calc R U . . .
C41 C 0.8470(6) 0.6641(3) 0.5936(5) 0.095(2) Uani 1 1 d D U . . .
C30 C 0.9475(6) 0.6688(6) 0.8899(5) 0.134(4) Uani 1 1 d D U . . .
H30 H 0.939444 0.664127 0.936297 0.161 Uiso 1 1 calc R U . . .
C4 C 0.3954(6) 0.6069(5) 0.7778(6) 0.125(4) Uani 1 1 d . . . . .
H4A H 0.380111 0.575833 0.738620 0.188 Uiso 1 1 calc R U . . .
H4B H 0.340267 0.626253 0.778657 0.188 Uiso 1 1 calc R U . . .
H4C H 0.427453 0.585041 0.823250 0.188 Uiso 1 1 calc R U . . .
C20 C 0.3948(6) 0.6592(4) 0.1889(4) 0.092(2) Uani 1 1 d . . . . .
H20A H 0.350253 0.674479 0.207555 0.139 Uiso 1 1 calc R U . . .
H20B H 0.376785 0.672388 0.138862 0.139 Uiso 1 1 calc R U . . .
H20C H 0.453563 0.677773 0.217020 0.139 Uiso 1 1 calc R U . . .
C5 C 0.5685(4) 0.7049(3) 0.5587(3) 0.0667(15) Uani 1 1 d . . . . .
C24 C 0.7082(7) 0.7067(6) 0.3577(8) 0.196(6) Uani 1 1 d . U . . .
H24A H 0.645741 0.702920 0.324272 0.294 Uiso 1 1 calc R U . . .
H24B H 0.744627 0.725072 0.332982 0.294 Uiso 1 1 calc R U . . .
H24C H 0.711205 0.734649 0.397512 0.294 Uiso 1 1 calc R U . . .
C6 C 0.5866(8) 0.7762(4) 0.5758(4) 0.113(3) Uani 1 1 d . . . . .
H6A H 0.629168 0.790024 0.553005 0.136 Uiso 1 1 calc R U . . .
C28 C 0.6502(13) 0.5468(9) 1.0266(9) 0.272(11) Uani 1 1 d D U . . .
H28A H 0.598817 0.530264 0.986135 0.408 Uiso 1 1 calc R U . . .
H28B H 0.649027 0.593829 1.025869 0.408 Uiso 1 1 calc R U . . .
H28C H 0.646896 0.531417 1.071343 0.408 Uiso 1 1 calc R U . . .
C7 C 0.6320(9) 0.7890(4) 0.6527(5) 0.146(5) Uani 1 1 d . . . . .
H7A H 0.686616 0.762910 0.672052 0.219 Uiso 1 1 calc R U . . .
H7B H 0.591638 0.777979 0.677160 0.219 Uiso 1 1 calc R U . . .
H7C H 0.647846 0.834556 0.660087 0.219 Uiso 1 1 calc R U . . .
C32 C 1.0372(6) 0.6447(7) 0.8998(7) 0.171(5) Uani 1 1 d D U . . .
H32A H 1.044635 0.645051 0.853848 0.256 Uiso 1 1 calc R U . . .
H32B H 1.043888 0.600694 0.918235 0.256 Uiso 1 1 calc R U . . .
H32C H 1.082919 0.672171 0.933813 0.256 Uiso 1 1 calc R U . . .
C8 C 0.4998(9) 0.8119(5) 0.5375(6) 0.161(6) Uani 1 1 d . . . . .
H8A H 0.455320 0.799232 0.557354 0.242 Uiso 1 1 calc R U . . .
H8B H 0.477210 0.801543 0.486483 0.242 Uiso 1 1 calc R U . . .
H8C H 0.510693 0.858242 0.543902 0.242 Uiso 1 1 calc R U . . .
C36 C 0.8694(7) 0.3637(5) 0.8768(6) 0.129(4) Uani 1 1 d . . . . .
H36A H 0.917183 0.333644 0.903565 0.193 Uiso 1 1 calc R U . . .
H36B H 0.819313 0.339850 0.842100 0.193 Uiso 1 1 calc R U . . .
H36C H 0.848423 0.386553 0.909907 0.193 Uiso 1 1 calc R U . . .
C9 C 0.2105(4) 0.5836(3) 0.5543(3) 0.0633(14) Uani 1 1 d . U . . .
C21 C 0.6893(4) 0.6087(3) 0.4230(3) 0.0638(14) Uani 1 1 d . U . . .
C10 C 0.2035(4) 0.6443(4) 0.5946(4) 0.083(2) Uani 1 1 d . U . . .
H10 H 0.234424 0.633523 0.646365 0.099 Uiso 1 1 calc R U . . .
C23 C 0.7344(8) 0.5984(8) 0.3238(6) 0.183(5) Uani 1 1 d . U . . .
H23A H 0.753280 0.554792 0.341326 0.275 Uiso 1 1 calc R U . . .
H23B H 0.772363 0.614489 0.299272 0.275 Uiso 1 1 calc R U . . .
H23C H 0.671618 0.597716 0.290500 0.275 Uiso 1 1 calc R U . . .
C42 C 0.8634(8) 0.7363(4) 0.5991(6) 0.134(4) Uani 1 1 d D U . . .
H42 H 0.802305 0.755714 0.584832 0.161 Uiso 0.662(17) 1 calc R U P B 1
H42A H 0.886455 0.738121 0.559567 0.161 Uiso 0.338(17) 1 calc R U P B 2
C25 C 0.7409(6) 0.5522(5) 0.9556(4) 0.101(2) Uani 1 1 d D U . . .
C11 C 0.2586(7) 0.6974(4) 0.5809(6) 0.131(4) Uani 1 1 d . U . . .
H11A H 0.317330 0.680441 0.585243 0.197 Uiso 1 1 calc R U . . .
H11B H 0.266966 0.731779 0.615840 0.197 Uiso 1 1 calc R U . . .
H11C H 0.227416 0.714372 0.532595 0.197 Uiso 1 1 calc R U . . .
C27 C 0.7367(11) 0.4523(6) 1.0189(6) 0.173(6) Uani 1 1 d D U . . .
H27A H 0.732703 0.434833 1.062619 0.260 Uiso 1 1 calc R U . . .
H27B H 0.792979 0.438236 1.015291 0.260 Uiso 1 1 calc R U . . .
H27C H 0.685803 0.436895 0.977359 0.260 Uiso 1 1 calc R U . . .
C12 C 0.1122(6) 0.6610(5) 0.5857(7) 0.156(5) Uani 1 1 d . U . . .
H12A H 0.079051 0.674986 0.536459 0.234 Uiso 1 1 calc R U . . .
H12B H 0.113424 0.695889 0.618606 0.234 Uiso 1 1 calc R U . . .
H12C H 0.082542 0.623435 0.596125 0.234 Uiso 1 1 calc R U . . .
C29 C 0.8709(5) 0.6314(5) 0.8324(4) 0.096(3) Uani 1 1 d D U . . .
C13 C 0.2998(4) 0.6559(3) 0.4014(4) 0.0689(15) Uani 1 1 d D U . . .
C31 C 0.9367(9) 0.7373(6) 0.8699(10) 0.260(10) Uani 1 1 d D U . . .
H31A H 0.873589 0.749623 0.856095 0.389 Uiso 1 1 calc R U . . .
H31B H 0.955479 0.744507 0.829704 0.389 Uiso 1 1 calc R U . . .
H31C H 0.973957 0.763334 0.910763 0.389 Uiso 1 1 calc R U . . .
C14 C 0.2292(5) 0.7060(4) 0.3629(6) 0.125(3) Uani 1 1 d D U . . .
H14 H 0.226181 0.704643 0.312656 0.150 Uiso 0.597(16) 1 calc R U P C 1
H14A H 0.225651 0.740276 0.396439 0.150 Uiso 0.403(16) 1 calc R U P C 2
C33 C 0.8333(6) 0.4599(4) 0.7888(4) 0.094(2) Uani 1 1 d . . . . .
C17 C 0.4186(4) 0.5639(3) 0.2698(3) 0.0568(13) Uani 1 1 d . . . . .
C35 C 0.9810(6) 0.4526(5) 0.8932(6) 0.131(4) Uani 1 1 d . . . . .
H35A H 0.956386 0.475099 0.924312 0.196 Uiso 1 1 calc R U . . .
H35B H 1.004246 0.483961 0.868415 0.196 Uiso 1 1 calc R U . . .
H35C H 1.029852 0.424208 0.922128 0.196 Uiso 1 1 calc R U . . .
C18 C 0.4006(5) 0.5861(3) 0.1938(3) 0.0706(16) Uani 1 1 d . . . . .
H18 H 0.341881 0.567751 0.161343 0.085 Uiso 1 1 calc R U . . .
C19 C 0.4746(6) 0.5593(4) 0.1724(4) 0.096(2) Uani 1 1 d . . . . .
H19A H 0.532295 0.578053 0.202761 0.144 Uiso 1 1 calc R U . . .
H19B H 0.462062 0.570094 0.122329 0.144 Uiso 1 1 calc R U . . .
H19C H 0.477160 0.512580 0.178134 0.144 Uiso 1 1 calc R U . . .
C38 C 1.1023(18) 0.514(2) 0.7179(14) 0.101(8) Uani 0.57(8) 1 d . U P A 1
H38 H 1.137919 0.509154 0.687026 0.121 Uiso 0.57(8) 1 calc R U P A 1
C1 C 0.5255(4) 0.6259(3) 0.7443(3) 0.0645(14) Uani 1 1 d . . . . .
C40 C 1.1416(17) 0.570(3) 0.767(2) 0.139(13) Uani 0.57(8) 1 d . U P A 1
H40A H 1.154824 0.605404 0.740152 0.208 Uiso 0.57(8) 1 calc R U P A 1
H40B H 1.197136 0.556910 0.805740 0.208 Uiso 0.57(8) 1 calc R U P A 1
H40C H 1.098430 0.585285 0.787320 0.208 Uiso 0.57(8) 1 calc R U P A 1
C2 C 0.4553(4) 0.6594(3) 0.7667(4) 0.0730(17) Uani 1 1 d . . . . .
H2A H 0.417388 0.687179 0.726174 0.088 Uiso 1 1 calc R U . . .
C3 C 0.4965(6) 0.7013(5) 0.8318(5) 0.110(3) Uani 1 1 d . . . . .
H3A H 0.531160 0.674606 0.872897 0.166 Uiso 1 1 calc R U . . .
H3B H 0.448838 0.723596 0.841747 0.166 Uiso 1 1 calc R U . . .
H3C H 0.536346 0.732935 0.823097 0.166 Uiso 1 1 calc R U . . .
C44 C 0.912(2) 0.7575(12) 0.6744(10) 0.261(17) Uani 0.662(17) 1 d D U P B 1
H44A H 0.878045 0.744837 0.703426 0.391 Uiso 0.662(17) 1 calc R U P B 1
H44B H 0.918981 0.804322 0.675732 0.391 Uiso 0.662(17) 1 calc R U P B 1
H44C H 0.971697 0.737404 0.693484 0.391 Uiso 0.662(17) 1 calc R U P B 1
C43 C 0.8995(12) 0.7627(6) 0.5492(10) 0.137(7) Uani 0.662(17) 1 d D U P B 1
H43A H 0.954165 0.739300 0.553354 0.206 Uiso 0.662(17) 1 calc R U P B 1
H43B H 0.913940 0.808146 0.560123 0.206 Uiso 0.662(17) 1 calc R U P B 1
H43C H 0.854949 0.758506 0.500443 0.206 Uiso 0.662(17) 1 calc R U P B 1
C15 C 0.2591(9) 0.7729(5) 0.3866(11) 0.149(9) Uani 0.597(16) 1 d D U P C 1
H15A H 0.270933 0.777176 0.437649 0.223 Uiso 0.597(16) 1 calc R U P C 1
H15B H 0.211978 0.803200 0.359448 0.223 Uiso 0.597(16) 1 calc R U P C 1
H15C H 0.314136 0.782250 0.378346 0.223 Uiso 0.597(16) 1 calc R U P C 1
C16 C 0.1369(7) 0.6837(9) 0.3568(12) 0.113(6) Uani 0.597(16) 1 d D U P C 1
H16A H 0.122950 0.642628 0.331344 0.170 Uiso 0.597(16) 1 calc R U P C 1
H16B H 0.091955 0.715723 0.330500 0.170 Uiso 0.597(16) 1 calc R U P C 1
H16C H 0.136062 0.678258 0.404727 0.170 Uiso 0.597(16) 1 calc R U P C 1
C16A C 0.2367(16) 0.7340(13) 0.2978(12) 0.141(11) Uani 0.403(16) 1 d D U P C 2
H16D H 0.299384 0.745515 0.307942 0.212 Uiso 0.403(16) 1 calc R U P C 2
H16E H 0.199018 0.772420 0.283547 0.212 Uiso 0.403(16) 1 calc R U P C 2
H16F H 0.216660 0.702364 0.259090 0.212 Uiso 0.403(16) 1 calc R U P C 2
C15A C 0.137(2) 0.680(3) 0.319(3) 0.26(3) Uani 0.403(16) 1 d D U P C 2
H15D H 0.139926 0.655647 0.278021 0.397 Uiso 0.403(16) 1 calc R U P C 2
H15E H 0.094312 0.715158 0.301419 0.397 Uiso 0.403(16) 1 calc R U P C 2
H15F H 0.117115 0.650962 0.348358 0.397 Uiso 0.403(16) 1 calc R U P C 2
C43A C 0.779(2) 0.7740(17) 0.559(4) 0.28(3) Uani 0.338(17) 1 d D U P B 2
H43D H 0.736832 0.747208 0.521690 0.421 Uiso 0.3375 1 calc . U P B 2
H43E H 0.793883 0.812307 0.538105 0.421 Uiso 0.3375 1 calc . U P B 2
H43F H 0.750806 0.786972 0.592813 0.421 Uiso 0.3375 1 calc . U P B 2
C44A C 0.9572(18) 0.743(2) 0.6598(19) 0.182(15) Uani 0.338(17) 1 d D U P B 2
H44D H 0.960776 0.714110 0.699260 0.273 Uiso 0.338(17) 1 calc R U P B 2
H44E H 0.966410 0.787162 0.676826 0.273 Uiso 0.338(17) 1 calc R U P B 2
H44F H 1.003665 0.730880 0.641660 0.273 Uiso 0.338(17) 1 calc R U P B 2
C38A C 1.102(3) 0.488(3) 0.717(3) 0.117(12) Uani 0.43(8) 1 d . U P A 2
H38A H 1.138159 0.486603 0.686180 0.140 Uiso 0.43(8) 1 calc R U P A 2
C39A C 1.091(3) 0.420(3) 0.736(4) 0.155(15) Uani 0.43(8) 1 d . U P A 2
H39D H 1.072704 0.419603 0.777117 0.232 Uiso 0.43(8) 1 calc R U P A 2
H39E H 1.147790 0.397211 0.747953 0.232 Uiso 0.43(8) 1 calc R U P A 2
H39F H 1.044439 0.399022 0.695278 0.232 Uiso 0.43(8) 1 calc R U P A 2
C40A C 1.151(3) 0.534(4) 0.781(3) 0.147(16) Uani 0.43(8) 1 d . U P A 2
H40D H 1.160021 0.575653 0.762132 0.221 Uiso 0.43(8) 1 calc R U P A 2
H40E H 1.209805 0.515405 0.809745 0.221 Uiso 0.43(8) 1 calc R U P A 2
H40F H 1.115135 0.538986 0.809839 0.221 Uiso 0.43(8) 1 calc R U P A 2

loop_
_atom_site_aniso_label
_atom_site_aniso_U_11
_atom_site_aniso_U_22
_atom_site_aniso_U_33
_atom_site_aniso_U_23
_atom_site_aniso_U_13
_atom_site_aniso_U_12
Zr1 0.03594(19) 0.0509(2) 0.0455(2) -0.00380(17) 0.01340(16) -0.00044(16)
Zr2 0.03346(19) 0.0509(2) 0.0471(2) -0.00257(17) 0.01380(16) 0.00033(15)
Zr3 0.0378(2) 0.0495(2) 0.0491(2) 0.00048(17) 0.01444(16) 0.00021(16)
Co1 0.0516(5) 0.0742(6) 0.0502(5) -0.0034(4) 0.0103(4) -0.0014(4)
Co2 0.0400(4) 0.0931(7) 0.0556(5) -0.0177(5) 0.0177(4) -0.0093(4)
Co3 0.0402(4) 0.0589(5) 0.0569(5) -0.0025(4) 0.0211(4) -0.0015(3)
O19 0.102(4) 0.109(4) 0.064(3) -0.007(3) 0.026(3) -0.023(3)
O15 0.0481(18) 0.064(2) 0.0479(19) 0.0025(17) 0.0156(15) -0.0034(16)
O13 0.0434(19) 0.058(2) 0.100(3) 0.012(2) 0.025(2) 0.0084(16)
O23 0.073(3) 0.089(3) 0.073(3) 0.010(2) 0.020(2) 0.015(2)
O17 0.0416(17) 0.061(2) 0.061(2) 0.0048(17) 0.0206(16) -0.0047(15)
O27 0.155(5) 0.059(3) 0.203(6) -0.019(3) 0.142(5) -0.017(3)
O21 0.056(2) 0.093(3) 0.069(3) -0.022(2) 0.0203(19) -0.010(2)
O1 0.053(2) 0.159(5) 0.054(2) 0.035(3) -0.0021(18) -0.049(3)
O25 0.042(2) 0.309(10) 0.078(3) -0.080(5) 0.016(2) -0.006(4)
O2 0.050(2) 0.049(2) 0.129(4) -0.005(2) -0.032(2) 0.0038(18)
O12 0.0452(18) 0.065(2) 0.072(2) -0.0139(18) 0.0252(17) -0.0040(16)
O3 0.148(5) 0.044(2) 0.130(4) -0.001(2) 0.115(4) -0.003(2)
O14 0.0455(18) 0.053(2) 0.064(2) 0.0065(17) 0.0173(16) 0.0068(15)
O4 0.119(4) 0.077(3) 0.070(3) 0.027(2) 0.060(3) 0.054(3)
O16 0.063(2) 0.064(2) 0.050(2) -0.0024(17) 0.0143(17) -0.0114(18)
O5 0.0368(16) 0.059(2) 0.0534(19) -0.0073(16) 0.0141(14) -0.0038(14)
O18 0.0410(18) 0.078(3) 0.063(2) 0.0152(19) 0.0221(16) 0.0066(17)
O6 0.0371(16) 0.058(2) 0.0471(18) -0.0039(15) 0.0141(13) -0.0033(14)
O20 0.157(6) 0.180(7) 0.079(4) -0.038(4) 0.039(4) -0.077(5)
O7 0.0501(19) 0.084(3) 0.059(2) -0.023(2) 0.0237(17) 0.0003(18)
O22 0.072(3) 0.285(9) 0.114(4) -0.121(5) 0.052(3) -0.074(5)
O8 0.055(2) 0.094(3) 0.067(3) -0.021(2) 0.021(2) 0.002(2)
O24 0.222(8) 0.148(6) 0.104(4) 0.072(4) 0.085(5) 0.111(6)
O9 0.084(3) 0.047(2) 0.061(2) -0.0067(18) 0.018(2) -0.0032(19)
O26 0.0405(18) 0.094(3) 0.056(2) -0.004(2) 0.0149(16) -0.0002(18)
O10 0.053(2) 0.0472(19) 0.066(2) -0.0057(17) 0.0177(17) -0.0031(15)
O28 0.080(3) 0.058(2) 0.115(4) -0.009(2) 0.059(3) -0.012(2)
O11 0.0452(19) 0.090(3) 0.070(2) -0.030(2) 0.0262(18) -0.0037(18)
O29 0.0485(19) 0.074(3) 0.067(2) -0.0031(19) 0.0260(18) -0.0068(18)
C37 0.040(3) 0.176(8) 0.061(3) -0.027(4) 0.014(3) -0.004(4)
C34 0.104(6) 0.103(6) 0.100(6) 0.027(4) 0.048(4) 0.031(4)
C26 0.164(9) 0.143(7) 0.062(4) -0.008(5) 0.036(5) -0.023(7)
C39 0.087(14) 0.23(3) 0.067(13) 0.009(14) 0.014(10) 0.013(16)
C22 0.068(4) 0.154(7) 0.130(6) 0.083(6) 0.057(5) 0.029(5)
C41 0.111(5) 0.065(4) 0.145(7) -0.021(4) 0.089(5) -0.018(4)
C30 0.090(5) 0.211(10) 0.113(7) -0.093(7) 0.051(5) -0.064(6)
C4 0.101(6) 0.112(7) 0.203(11) -0.030(7) 0.103(7) -0.012(5)
C20 0.112(6) 0.081(5) 0.080(5) 0.021(4) 0.032(4) 0.009(4)
C5 0.074(4) 0.054(3) 0.067(4) -0.007(3) 0.020(3) 0.003(3)
C24 0.120(8) 0.202(10) 0.297(16) 0.176(11) 0.114(10) 0.044(8)
C6 0.191(10) 0.056(4) 0.084(5) -0.007(4) 0.041(6) 0.001(5)
C28 0.39(2) 0.29(2) 0.253(18) 0.103(15) 0.261(19) 0.161(19)
C7 0.252(14) 0.083(6) 0.103(7) -0.036(5) 0.068(8) -0.042(7)
C32 0.079(5) 0.217(13) 0.162(10) -0.048(10) -0.014(6) -0.039(7)
C8 0.296(17) 0.084(6) 0.125(8) 0.016(6) 0.103(10) 0.080(9)
C36 0.119(7) 0.126(8) 0.153(9) 0.060(7) 0.065(7) 0.037(6)
C9 0.049(3) 0.076(4) 0.070(3) -0.018(3) 0.028(3) -0.004(2)
C21 0.045(3) 0.082(4) 0.066(3) 0.015(3) 0.023(2) 0.001(2)
C10 0.063(3) 0.085(4) 0.110(5) -0.040(4) 0.043(4) -0.015(3)
C23 0.145(10) 0.323(16) 0.106(7) 0.056(8) 0.075(8) 0.055(11)
C42 0.179(10) 0.068(4) 0.210(10) -0.024(6) 0.136(8) -0.026(5)
C25 0.105(6) 0.124(6) 0.062(4) -0.006(4) 0.018(4) -0.020(5)
C11 0.124(7) 0.092(6) 0.201(11) -0.068(7) 0.086(8) -0.037(5)
C27 0.251(16) 0.142(8) 0.105(8) 0.040(7) 0.043(9) 0.025(10)
C12 0.089(6) 0.117(7) 0.281(15) -0.105(9) 0.090(8) -0.016(5)
C29 0.060(3) 0.146(7) 0.085(4) -0.053(5) 0.030(3) -0.024(4)
C13 0.050(3) 0.062(3) 0.093(4) 0.009(3) 0.025(3) 0.008(2)
C31 0.130(11) 0.166(10) 0.41(3) -0.136(13) 0.014(13) -0.032(9)
C14 0.062(4) 0.098(5) 0.207(10) 0.068(6) 0.042(5) 0.028(4)
C33 0.090(5) 0.114(6) 0.073(4) -0.015(4) 0.027(4) 0.022(4)
C17 0.049(3) 0.072(4) 0.047(3) -0.003(3) 0.016(2) -0.001(3)
C35 0.085(6) 0.152(9) 0.134(8) 0.025(7) 0.017(5) 0.025(5)
C18 0.078(4) 0.071(4) 0.055(3) 0.008(3) 0.016(3) -0.003(3)
C19 0.112(6) 0.102(6) 0.089(5) 0.007(4) 0.056(5) -0.003(5)
C38 0.046(6) 0.20(2) 0.056(8) -0.026(10) 0.016(5) 0.005(10)
C1 0.056(3) 0.075(4) 0.068(4) -0.011(3) 0.029(3) -0.003(3)
C40 0.040(9) 0.26(3) 0.096(17) -0.07(2) 0.003(9) -0.026(14)
C2 0.066(4) 0.090(5) 0.072(4) -0.020(3) 0.036(3) 0.001(3)
C3 0.100(6) 0.130(7) 0.109(6) -0.052(6) 0.048(5) 0.002(5)
C44 0.46(4) 0.16(2) 0.226(14) -0.097(15) 0.19(2) -0.20(3)
C43 0.164(15) 0.073(8) 0.208(16) 0.016(9) 0.109(13) -0.024(9)
C15 0.088(9) 0.071(6) 0.30(3) 0.080(10) 0.089(13) 0.039(6)
C16 0.063(6) 0.107(10) 0.167(16) 0.045(10) 0.040(8) 0.045(6)
C16A 0.107(16) 0.13(2) 0.18(2) 0.081(18) 0.038(15) 0.069(14)
C15A 0.108(17) 0.25(4) 0.34(5) 0.13(4) -0.03(2) -0.02(2)
C43A 0.24(3) 0.10(2) 0.52(6) 0.10(3) 0.17(3) 0.03(2)
C44A 0.18(2) 0.16(3) 0.26(3) -0.09(3) 0.140(15) -0.10(2)
C38A 0.064(13) 0.19(3) 0.074(16) -0.014(18) 0.004(11) 0.046(19)
C39A 0.082(19) 0.21(3) 0.15(3) 0.01(3) 0.02(2) 0.02(2)
C40A 0.09(2) 0.24(4) 0.083(17) -0.03(2) -0.006(13) 0.01(2)

loop_
_atom_type_symbol
_atom_type_description
_atom_type_scat_dispersion_real
_atom_type_scat_dispersion_imag
_atom_type_scat_source
C C 0.0181 0.0091 'International Tables Vol C Tables 4.2.6.8 and 6.1.1.4'
H H 0.0000 0.0000 'International Tables Vol C Tables 4.2.6.8 and 6.1.1.4'
Co Co -2.3653 3.6143 'International Tables Vol C Tables 4.2.6.8 and 6.1.1.4'
O O 0.0492 0.0322 'International Tables Vol C Tables 4.2.6.8 and 6.1.1.4'
Zr Zr -0.1862 2.2449 'International Tables Vol C Tables 4.2.6.8 and 6.1.1.4'

loop_
_exptl_crystal_face_index_h
_exptl_crystal_face_index_k
_exptl_crystal_face_index_l
_exptl_crystal_face_perp_dist
1 -5 -2 0.0799
5 -3 3 0.0547
1 5 3 0.0748
-5 3 -3 0.0450
5 1 -2 0.0457
0 0 -1 0.0383
-3 -1 5 0.0404

loop_
_geom_angle_atom_site_label_1
_geom_angle_atom_site_label_2
_geom_angle_atom_site_label_3
_geom_angle
_geom_angle_site_symmetry_1
_geom_angle_site_symmetry_3
_geom_angle_publ_flag
Zr2 Zr1 Zr2 89.842(12) 3_666 . ?
Zr2 Zr1 Zr3 60.003(11) 3_666 . ?
Zr2 Zr1 Zr3 59.961(11) 3_666 3_666 ?
Zr3 Zr1 Zr2 59.763(11) 3_666 . ?
Zr3 Zr1 Zr2 59.803(11) . . ?
Zr3 Zr1 Zr3 89.751(13) . 3_666 ?
O1 Zr1 Zr2 33.75(12) . . ?
O1 Zr1 Zr2 89.78(16) . 3_666 ?
O1 Zr1 Zr3 88.41(16) . 3_666 ?
O1 Zr1 Zr3 35.79(12) . . ?
O1 Zr1 O2 68.00(17) . . ?
O1 Zr1 O16 142.35(14) . 3_666 ?
O1 Zr1 O5 145.80(15) . . ?
O1 Zr1 O7 90.03(19) . . ?
O1 Zr1 O9 75.85(18) . . ?
O2 Zr1 Zr2 34.26(12) . . ?
O2 Zr1 Zr2 90.73(16) . 3_666 ?
O2 Zr1 Zr3 36.34(13) . 3_666 ?
O2 Zr1 Zr3 89.37(15) . . ?
O2 Zr1 O16 77.65(17) . 3_666 ?
O2 Zr1 O5 146.06(15) . . ?
O2 Zr1 O7 87.16(19) . . ?
O2 Zr1 O9 139.18(15) . . ?
O3 Zr1 Zr2 34.21(11) 3_666 3_666 ?
O3 Zr1 Zr2 89.65(17) 3_666 . ?
O3 Zr1 Zr3 35.68(14) 3_666 3_666 ?
O3 Zr1 Zr3 88.94(14) 3_666 . ?
O3 Zr1 O1 107.8(2) 3_666 . ?
O3 Zr1 O2 72.00(19) 3_666 . ?
O3 Zr1 O4 68.07(15) 3_666 . ?
O3 Zr1 O16 74.17(16) 3_666 3_666 ?
O3 Zr1 O5 88.17(19) 3_666 . ?
O3 Zr1 O7 144.04(16) 3_666 . ?
O3 Zr1 O9 139.55(16) 3_666 . ?
O4 Zr1 Zr2 89.28(15) . . ?
O4 Zr1 Zr2 33.87(11) . 3_666 ?
O4 Zr1 Zr3 35.54(12) . . ?
O4 Zr1 Zr3 88.40(14) . 3_666 ?
O4 Zr1 O1 71.26(18) . . ?
O4 Zr1 O2 108.4(2) . . ?
O4 Zr1 O16 136.94(14) . 3_666 ?
O4 Zr1 O5 88.15(18) . . ?
O4 Zr1 O7 147.80(16) . . ?
O4 Zr1 O9 75.82(17) . . ?
O16 Zr1 Zr2 110.77(9) 3_666 . ?
O16 Zr1 Zr2 106.01(10) 3_666 3_666 ?
O16 Zr1 Zr3 71.68(9) 3_666 3_666 ?
O16 Zr1 Zr3 161.15(10) 3_666 . ?
O5 Zr1 Zr2 87.29(9) . 3_666 ?
O5 Zr1 Zr2 177.11(9) . . ?
O5 Zr1 Zr3 118.24(9) . . ?
O5 Zr1 Zr3 118.83(10) . 3_666 ?
O5 Zr1 O16 70.42(13) . 3_666 ?
O5 Zr1 O9 72.71(14) . . ?
O7 Zr1 Zr2 88.78(10) . . ?
O7 Zr1 Zr2 177.79(11) . 3_666 ?
O7 Zr1 Zr3 117.83(11) . 3_666 ?
O7 Zr1 Zr3 120.58(11) . . ?
O7 Zr1 O16 72.90(16) . 3_666 ?
O7 Zr1 O5 94.10(13) . . ?
O7 Zr1 O9 74.26(16) . . ?
O9 Zr1 Zr2 107.91(11) . . ?
O9 Zr1 Zr2 107.82(11) . 3_666 ?
O9 Zr1 Zr3 70.77(10) . . ?
O9 Zr1 Zr3 160.52(10) . 3_666 ?
O9 Zr1 O16 127.77(14) . 3_666 ?
Zr1 Zr2 Zr1 90.158(12) 3_666 . ?
Zr1 Zr2 Zr3 60.159(12) 3_666 . ?
Zr1 Zr2 Zr3 60.080(11) 3_666 3_666 ?
Zr3 Zr2 Zr1 59.880(11) . . ?
Zr3 Zr2 Zr1 59.959(11) 3_666 . ?
Zr3 Zr2 Zr3 89.909(13) . 3_666 ?
O13 Zr2 Zr1 107.22(11) . 3_666 ?
O13 Zr2 Zr1 108.99(10) . . ?
O13 Zr2 Zr3 71.17(10) . . ?
O13 Zr2 Zr3 161.04(10) . 3_666 ?
O13 Zr2 O18 126.49(13) . 3_666 ?
O1 Zr2 Zr1 34.02(12) . . ?
O1 Zr2 Zr1 90.05(16) . 3_666 ?
O1 Zr2 Zr3 35.71(13) . . ?
O1 Zr2 Zr3 88.83(16) . 3_666 ?
O1 Zr2 O13 76.57(17) . . ?
O1 Zr2 O2 68.23(17) . . ?
O1 Zr2 O3 71.6(2) . . ?
O1 Zr2 O18 141.72(14) . 3_666 ?
O1 Zr2 O6 145.74(15) . 3_666 ?
O1 Zr2 O11 88.33(19) . . ?
O2 Zr2 Zr1 34.21(13) . . ?
O2 Zr2 Zr1 90.99(16) . 3_666 ?
O2 Zr2 Zr3 36.52(13) . 3_666 ?
O2 Zr2 Zr3 89.40(16) . . ?
O2 Zr2 O13 140.28(15) . . ?
O2 Zr2 O18 77.49(17) . 3_666 ?
O2 Zr2 O6 146.03(16) . 3_666 ?
O3 Zr2 Zr1 89.91(17) . . ?
O3 Zr2 Zr1 34.09(11) . 3_666 ?
O3 Zr2 Zr3 88.91(14) . 3_666 ?
O3 Zr2 Zr3 35.90(14) . . ?
O3 Zr2 O13 75.12(17) . . ?
O3 Zr2 O2 109.0(2) . . ?
O3 Zr2 O18 138.43(15) . 3_666 ?
O3 Zr2 O6 89.05(19) . 3_666 ?
O3 Zr2 O11 145.64(17) . . ?
O4 Zr2 Zr1 89.53(15) 3_666 . ?
O4 Zr2 Zr1 34.19(11) 3_666 3_666 ?
O4 Zr2 Zr3 88.86(14) 3_666 . ?
O4 Zr2 Zr3 35.43(13) 3_666 3_666 ?
O4 Zr2 O13 138.83(16) 3_666 . ?
O4 Zr2 O1 107.8(2) 3_666 . ?
O4 Zr2 O2 71.93(19) 3_666 . ?
O4 Zr2 O3 68.28(16) 3_666 . ?
O4 Zr2 O18 75.73(16) 3_666 3_666 ?
O4 Zr2 O6 89.68(18) 3_666 3_666 ?
O4 Zr2 O11 145.94(17) 3_666 . ?
O18 Zr2 Zr1 110.31(9) 3_666 . ?
O18 Zr2 Zr1 107.50(10) 3_666 3_666 ?
O18 Zr2 Zr3 162.20(9) 3_666 . ?
O18 Zr2 Zr3 72.38(9) 3_666 3_666 ?
O6 Zr2 Zr1 178.87(9) 3_666 . ?
O6 Zr2 Zr1 88.74(9) 3_666 3_666 ?
O6 Zr2 Zr3 119.58(9) 3_666 3_666 ?
O6 Zr2 Zr3 119.30(9) 3_666 . ?
O6 Zr2 O13 71.15(14) 3_666 . ?
O6 Zr2 O18 70.26(13) 3_666 3_666 ?
O11 Zr2 Zr1 88.03(10) . . ?
O11 Zr2 Zr1 178.17(10) . 3_666 ?
O11 Zr2 Zr3 119.03(12) . 3_666 ?
O11 Zr2 Zr3 118.61(12) . . ?
O11 Zr2 O13 73.21(17) . . ?
O11 Zr2 O2 87.6(2) . . ?
O11 Zr2 O18 73.36(16) . 3_666 ?
O11 Zr2 O6 93.08(13) . 3_666 ?
Zr1 Zr3 Zr1 90.248(13) . 3_666 ?
Zr2 Zr3 Zr1 59.917(11) 3_666 . ?
Zr2 Zr3 Zr1 60.317(11) . . ?
Zr2 Zr3 Zr1 59.878(11) . 3_666 ?
Zr2 Zr3 Zr1 60.277(11) 3_666 3_666 ?
Zr2 Zr3 Zr2 90.089(13) . 3_666 ?
O15 Zr3 Zr1 75.36(10) . 3_666 ?
O15 Zr3 Zr1 165.59(10) . . ?
O15 Zr3 Zr2 111.17(9) . . ?
O15 Zr3 Zr2 110.78(10) . 3_666 ?
O15 Zr3 O17 74.41(13) . . ?
O15 Zr3 O2 78.15(17) . 3_666 ?
O15 Zr3 O3 79.11(16) . . ?
O15 Zr3 O14 74.88(14) . . ?
O17 Zr3 Zr1 109.94(10) . 3_666 ?
O17 Zr3 Zr1 110.90(9) . . ?
O17 Zr3 Zr2 164.65(10) . . ?
O17 Zr3 Zr2 74.59(10) . 3_666 ?
O17 Zr3 O2 77.42(17) . 3_666 ?
O1 Zr3 Zr1 88.85(15) . 3_666 ?
O1 Zr3 Zr1 34.97(12) . . ?
O1 Zr3 Zr2 34.61(12) . . ?
O1 Zr3 Zr2 89.01(15) . 3_666 ?
O1 Zr3 O15 142.50(13) . . ?
O1 Zr3 O17 142.95(14) . . ?
O1 Zr3 O2 107.9(2) . 3_666 ?
O1 Zr3 O3 69.36(17) . . ?
O1 Zr3 O14 79.44(17) . . ?
O2 Zr3 Zr1 35.08(12) 3_666 3_666 ?
O2 Zr3 Zr1 89.78(15) 3_666 . ?
O2 Zr3 Zr2 35.30(12) 3_666 3_666 ?
O2 Zr3 Zr2 89.56(15) 3_666 . ?
O3 Zr3 Zr1 34.46(11) . 3_666 ?
O3 Zr3 Zr1 89.37(14) . . ?
O3 Zr3 Zr2 89.09(14) . 3_666 ?
O3 Zr3 Zr2 34.79(11) . . ?
O3 Zr3 O17 141.08(14) . . ?
O3 Zr3 O2 69.52(16) . 3_666 ?
O3 Zr3 O14 78.83(16) . . ?
O14 Zr3 Zr1 110.44(10) . 3_666 ?
O14 Zr3 Zr1 111.59(10) . . ?
O14 Zr3 Zr2 75.51(10) . . ?
O14 Zr3 Zr2 165.59(10) . 3_666 ?
O14 Zr3 O17 119.80(14) . . ?
O14 Zr3 O2 141.57(14) . 3_666 ?
O4 Zr3 Zr1 88.84(14) . 3_666 ?
O4 Zr3 Zr1 34.69(11) . . ?
O4 Zr3 Zr2 89.04(13) . . ?
O4 Zr3 Zr2 34.26(11) . 3_666 ?
O4 Zr3 O15 141.71(14) . . ?
O4 Zr3 O17 78.88(15) . . ?
O4 Zr3 O1 69.60(16) . . ?
O4 Zr3 O2 69.55(16) . 3_666 ?
O4 Zr3 O3 107.0(2) . . ?
O4 Zr3 O14 143.19(14) . . ?
O10 Zr3 Zr1 165.90(10) . 3_666 ?
O10 Zr3 Zr1 75.66(10) . . ?
O10 Zr3 Zr2 110.69(10) . 3_666 ?
O10 Zr3 Zr2 111.75(10) . . ?
O10 Zr3 O15 118.73(14) . . ?
O10 Zr3 O17 75.54(14) . . ?
O10 Zr3 O1 79.87(18) . . ?
O10 Zr3 O2 141.99(14) . 3_666 ?
O10 Zr3 O3 143.15(14) . . ?
O10 Zr3 O14 75.95(14) . . ?
O10 Zr3 O4 79.37(16) . . ?
O23 Co1 O19 80.9(2) . . ?
O23 Co1 O21 92.1(2) . . ?
O23 Co1 O16 89.66(18) . 3_666 ?
O23 Co1 O5 102.88(17) . . ?
O23 Co1 O8 161.4(2) . . ?
O21 Co1 O19 87.56(19) . . ?
O21 Co1 O16 171.51(17) . 3_666 ?
O21 Co1 O5 95.86(16) . . ?
O16 Co1 O19 100.92(17) 3_666 . ?
O5 Co1 O19 174.76(18) . . ?
O5 Co1 O16 75.65(14) . 3_666 ?
O8 Co1 O19 81.2(2) . . ?
O8 Co1 O21 92.21(18) . . ?
O8 Co1 O16 88.71(17) . 3_666 ?
O8 Co1 O5 94.69(16) . . ?
O27 Co2 O25 99.4(3) . . ?
O27 Co2 O5 82.22(18) . . ?
O27 Co2 O6 89.9(2) . . ?
O27 Co2 O22 90.4(3) . . ?
O27 Co2 O24 169.1(3) . . ?
O25 Co2 O5 169.79(17) . . ?
O25 Co2 O6 89.01(17) . . ?
O25 Co2 O22 82.9(2) . . ?
O25 Co2 O24 89.9(3) . . ?
O6 Co2 O5 101.11(12) . . ?
O22 Co2 O5 86.97(18) . . ?
O22 Co2 O6 171.89(17) . . ?
O24 Co2 O5 89.7(2) . . ?
O24 Co2 O6 84.5(2) . . ?
O24 Co2 O22 96.4(4) . . ?
O12 Co3 O18 92.26(15) 3_666 . ?
O12 Co3 O6 92.14(14) 3_666 . ?
O12 Co3 O29 83.60(16) 3_666 . ?
O6 Co3 O18 74.42(13) . . ?
O6 Co3 O29 175.53(15) . . ?
O26 Co3 O12 88.61(16) . 3_666 ?
O26 Co3 O18 168.22(15) . . ?
O26 Co3 O6 93.81(14) . . ?
O26 Co3 O29 87.48(15) . . ?
O28 Co3 O12 166.43(17) . 3_666 ?
O28 Co3 O18 87.93(18) . . ?
O28 Co3 O6 100.97(15) . . ?
O28 Co3 O26 93.97(19) . . ?
O28 Co3 O29 83.20(17) . . ?
O29 Co3 O18 104.29(14) . . ?
C25 O19 Co1 131.1(6) . . ?
C17 O15 Zr3 136.4(4) . . ?
C13 O13 Zr2 134.9(3) . . ?
C33 O23 Co1 130.1(5) . . ?
C21 O17 Zr3 136.7(4) . . ?
C41 O27 Co2 124.5(5) . . ?
C29 O21 Co1 125.6(4) . . ?
Zr1 O1 Zr3 109.2(2) . . ?
Zr1 O1 H1 108.5 . . ?
Zr2 O1 Zr1 112.2(2) . . ?
Zr2 O1 Zr3 109.7(2) . . ?
Zr2 O1 H1 108.5 . . ?
Zr3 O1 H1 108.5 . . ?
C37 O25 Co2 142.4(5) . . ?
Zr1 O2 Zr2 111.5(2) . . ?
Zr1 O2 Zr3 108.6(2) . 3_666 ?
Zr1 O2 H2 109.5 . . ?
Zr2 O2 Zr3 108.2(2) . 3_666 ?
Zr2 O2 H2 109.5 . . ?
Zr3 O2 H2 109.5 3_666 . ?
C9 O12 Co3 126.9(4) . 3_666 ?
Zr1 O3 Zr2 111.70(18) 3_666 . ?
Zr1 O3 Zr3 109.9(2) 3_666 . ?
Zr1 O3 H3 108.6 3_666 . ?
Zr2 O3 Zr3 109.3(2) . . ?
Zr2 O3 H3 108.6 . . ?
Zr3 O3 H3 108.6 . . ?
C13 O14 Zr3 133.0(4) . . ?
Zr1 O4 Zr3 109.8(2) . . ?
Zr1 O4 H4 108.2 . . ?
Zr2 O4 Zr1 111.94(19) 3_666 . ?
Zr2 O4 Zr3 110.3(2) 3_666 . ?
Zr2 O4 H4 108.2 3_666 . ?
Zr3 O4 H4 108.2 . . ?
Co1 O16 Zr1 96.78(15) 3_666 3_666 ?
C17 O16 Zr1 131.9(3) . 3_666 ?
C17 O16 Co1 128.6(3) . 3_666 ?
Zr1 O5 Co2 131.97(16) . . ?
Zr1 O5 H5 102.0 . . ?
Co1 O5 Zr1 106.39(14) . . ?
Co1 O5 Co2 108.31(15) . . ?
Co1 O5 H5 102.0 . . ?
Co2 O5 H5 102.0 . . ?
Co3 O18 Zr2 97.58(14) . 3_666 ?
C21 O18 Zr2 131.0(3) . 3_666 ?
C21 O18 Co3 129.4(3) . . ?
Zr2 O6 Co2 130.81(15) 3_666 . ?
Zr2 O6 H6 102.7 3_666 . ?
Co2 O6 H6 102.7 . . ?
Co3 O6 Zr2 106.29(14) . 3_666 ?
Co3 O6 Co2 108.09(14) . . ?
Co3 O6 H6 102.7 . . ?
C25 O20 H20 109.5 . . ?
C1 O7 Zr1 135.6(4) . . ?
C29 O22 Co2 145.5(5) . . ?
C1 O8 Co1 128.6(4) . . ?
C33 O24 Co2 129.4(8) . . ?
C5 O9 Zr1 134.9(4) . . ?
C37 O26 Co3 124.5(4) . . ?
C5 O10 Zr3 133.0(4) . . ?
C41 O28 Co3 131.1(4) . . ?
C9 O11 Zr2 134.9(4) . . ?
Co3 O29 H29A 111.7 . . ?
Co3 O29 H29B 110.7 . . ?
H29A O29 H29B 102.6 . . ?
O25 C37 O26 125.2(6) . . ?
O25 C37 C38 115.3(13) . . ?
O25 C37 C38A 122(2) . . ?
O26 C37 C38 119.1(12) . . ?
O26 C37 C38A 111(2) . . ?
C36 C34 H34 108.8 . . ?
C36 C34 C33 113.9(8) . . ?
C36 C34 C35 109.0(8) . . ?
C33 C34 H34 108.8 . . ?
C35 C34 H34 108.8 . . ?
C35 C34 C33 107.4(7) . . ?
C28 C26 H26 109.0 . . ?
C28 C26 C25 108.1(10) . . ?
C28 C26 C27 110.8(12) . . ?
C25 C26 H26 109.0 . . ?
C25 C26 C27 110.9(9) . . ?
C27 C26 H26 109.0 . . ?
H39A C39 H39B 109.5 . . ?
H39A C39 H39C 109.5 . . ?
H39B C39 H39C 109.5 . . ?
C38 C39 H39A 109.5 . . ?
C38 C39 H39B 109.5 . . ?
C38 C39 H39C 109.5 . . ?
C24 C22 H22 110.2 . . ?
C24 C22 C21 113.0(7) . . ?
C24 C22 C23 108.8(10) . . ?
C21 C22 H22 110.2 . . ?
C23 C22 H22 110.2 . . ?
C23 C22 C21 104.4(9) . . ?
O27 C41 C42 115.2(7) . . ?
O28 C41 O27 126.5(6) . . ?
O28 C41 C42 118.3(7) . . ?
C32 C30 H30 107.9 . . ?
C32 C30 C29 113.1(8) . . ?
C32 C30 C31 112.1(11) . . ?
C29 C30 H30 107.9 . . ?
C31 C30 H30 107.9 . . ?
C31 C30 C29 107.7(10) . . ?
H4A C4 H4B 109.5 . . ?
H4A C4 H4C 109.5 . . ?
H4B C4 H4C 109.5 . . ?
C2 C4 H4A 109.5 . . ?
C2 C4 H4B 109.5 . . ?
C2 C4 H4C 109.5 . . ?
H20A C20 H20B 109.5 . . ?
H20A C20 H20C 109.5 . . ?
H20B C20 H20C 109.5 . . ?
C18 C20 H20A 109.5 . . ?
C18 C20 H20B 109.5 . . ?
C18 C20 H20C 109.5 . . ?
O9 C5 O10 125.6(5) . . ?
O9 C5 C6 119.2(6) . . ?
O10 C5 C6 115.1(6) . . ?
C22 C24 H24A 109.5 . . ?
C22 C24 H24B 109.5 . . ?
C22 C24 H24C 109.5 . . ?
H24A C24 H24B 109.5 . . ?
H24A C24 H24C 109.5 . . ?
H24B C24 H24C 109.5 . . ?
C5 C6 H6A 106.4 . . ?
C7 C6 C5 113.0(7) . . ?
C7 C6 H6A 106.4 . . ?
C7 C6 C8 116.4(9) . . ?
C8 C6 C5 107.7(8) . . ?
C8 C6 H6A 106.4 . . ?
C26 C28 H28A 109.5 . . ?
C26 C28 H28B 109.5 . . ?
C26 C28 H28C 109.5 . . ?
H28A C28 H28B 109.5 . . ?
H28A C28 H28C 109.5 . . ?
H28B C28 H28C 109.5 . . ?
C6 C7 H7A 109.5 . . ?
C6 C7 H7B 109.5 . . ?
C6 C7 H7C 109.5 . . ?
H7A C7 H7B 109.5 . . ?
H7A C7 H7C 109.5 . . ?
H7B C7 H7C 109.5 . . ?
C30 C32 H32A 109.5 . . ?
C30 C32 H32B 109.5 . . ?
C30 C32 H32C 109.5 . . ?
H32A C32 H32B 109.5 . . ?
H32A C32 H32C 109.5 . . ?
H32B C32 H32C 109.5 . . ?
C6 C8 H8A 109.5 . . ?
C6 C8 H8B 109.5 . . ?
C6 C8 H8C 109.5 . . ?
H8A C8 H8B 109.5 . . ?
H8A C8 H8C 109.5 . . ?
H8B C8 H8C 109.5 . . ?
C34 C36 H36A 109.5 . . ?
C34 C36 H36B 109.5 . . ?
C34 C36 H36C 109.5 . . ?
H36A C36 H36B 109.5 . . ?
H36A C36 H36C 109.5 . . ?
H36B C36 H36C 109.5 . . ?
O12 C9 O11 124.1(5) . . ?
O12 C9 C10 120.0(5) . . ?
O11 C9 C10 115.9(5) . . ?
O17 C21 O18 124.4(5) . . ?
O17 C21 C22 117.2(5) . . ?
O18 C21 C22 118.4(5) . . ?
C9 C10 H10 105.3 . . ?
C11 C10 C9 110.0(6) . . ?
C11 C10 H10 105.3 . . ?
C12 C10 C9 113.9(6) . . ?
C12 C10 H10 105.3 . . ?
C12 C10 C11 116.0(8) . . ?
C22 C23 H23A 109.5 . . ?
C22 C23 H23B 109.5 . . ?
C22 C23 H23C 109.5 . . ?
H23A C23 H23B 109.5 . . ?
H23A C23 H23C 109.5 . . ?
H23B C23 H23C 109.5 . . ?
C41 C42 H42 104.7 . . ?
C41 C42 H42A 95.0 . . ?
C41 C42 C44A 103.5(18) . . ?
C44 C42 C41 112.2(13) . . ?
C44 C42 H42 104.7 . . ?
C43 C42 C41 115.4(9) . . ?
C43 C42 H42 104.7 . . ?
C43 C42 C44 113.8(14) . . ?
C43A C42 C41 112.2(18) . . ?
C43A C42 H42A 95.0 . . ?
C43A C42 C44A 142(3) . . ?
C44A C42 H42A 95.0 . . ?
O19 C25 O20 121.5(8) . . ?
O19 C25 C26 123.6(9) . . ?
O20 C25 C26 114.8(7) . . ?
C10 C11 H11A 109.5 . . ?
C10 C11 H11B 109.5 . . ?
C10 C11 H11C 109.5 . . ?
H11A C11 H11B 109.5 . . ?
H11A C11 H11C 109.5 . . ?
H11B C11 H11C 109.5 . . ?
C26 C27 H27A 109.5 . . ?
C26 C27 H27B 109.5 . . ?
C26 C27 H27C 109.5 . . ?
H27A C27 H27B 109.5 . . ?
H27A C27 H27C 109.5 . . ?
H27B C27 H27C 109.5 . . ?
C10 C12 H12A 109.5 . . ?
C10 C12 H12B 109.5 . . ?
C10 C12 H12C 109.5 . . ?
H12A C12 H12B 109.5 . . ?
H12A C12 H12C 109.5 . . ?
H12B C12 H12C 109.5 . . ?
O21 C29 C30 116.4(6) . . ?
O22 C29 O21 124.4(6) . . ?
O22 C29 C30 119.2(6) . . ?
O13 C13 C14 117.4(5) . . ?
O14 C13 O13 125.1(5) . . ?
O14 C13 C14 117.5(6) . . ?
C30 C31 H31A 109.5 . . ?
C30 C31 H31B 109.5 . . ?
C30 C31 H31C 109.5 . . ?
H31A C31 H31B 109.5 . . ?
H31A C31 H31C 109.5 . . ?
H31B C31 H31C 109.5 . . ?
C13 C14 H14 103.8 . . ?
C13 C14 H14A 111.4 . . ?
C15 C14 C13 112.8(8) . . ?
C15 C14 H14 103.8 . . ?
C15 C14 C16 120.0(11) . . ?
C16 C14 C13 110.5(8) . . ?
C16 C14 H14 103.8 . . ?
C16A C14 C13 115.2(10) . . ?
C16A C14 H14A 111.4 . . ?
C16A C14 C15A 91(3) . . ?
C15A C14 C13 115(2) . . ?
C15A C14 H14A 111.4 . . ?
O23 C33 C34 112.9(7) . . ?
O24 C33 O23 125.6(8) . . ?
O24 C33 C34 121.5(8) . . ?
O15 C17 O16 124.2(5) . . ?
O15 C17 C18 118.1(5) . . ?
O16 C17 C18 117.7(5) . . ?
C34 C35 H35A 109.5 . . ?
C34 C35 H35B 109.5 . . ?
C34 C35 H35C 109.5 . . ?
H35A C35 H35B 109.5 . . ?
H35A C35 H35C 109.5 . . ?
H35B C35 H35C 109.5 . . ?
C20 C18 H18 108.6 . . ?
C17 C18 C20 110.6(6) . . ?
C17 C18 H18 108.6 . . ?
C19 C18 C20 112.5(6) . . ?
C19 C18 C17 107.8(5) . . ?
C19 C18 H18 108.6 . . ?
C18 C19 H19A 109.5 . . ?
C18 C19 H19B 109.5 . . ?
C18 C19 H19C 109.5 . . ?
H19A C19 H19B 109.5 . . ?
H19A C19 H19C 109.5 . . ?
H19B C19 H19C 109.5 . . ?
C37 C38 C39 105(2) . . ?
C37 C38 H38 107.5 . . ?
C37 C38 C40 114(2) . . ?
C39 C38 H38 107.5 . . ?
C40 C38 C39 114(2) . . ?
C40 C38 H38 107.5 . . ?
O7 C1 C2 116.8(5) . . ?
O8 C1 O7 124.8(5) . . ?
O8 C1 C2 118.4(5) . . ?
C38 C40 H40A 109.5 . . ?
C38 C40 H40B 109.5 . . ?
C38 C40 H40C 109.5 . . ?
H40A C40 H40B 109.5 . . ?
H40A C40 H40C 109.5 . . ?
H40B C40 H40C 109.5 . . ?
C4 C2 C1 107.0(6) . . ?
C4 C2 H2A 108.1 . . ?
C1 C2 H2A 108.1 . . ?
C3 C2 C4 112.2(7) . . ?
C3 C2 C1 113.1(6) . . ?
C3 C2 H2A 108.1 . . ?
C2 C3 H3A 109.5 . . ?
C2 C3 H3B 109.5 . . ?
C2 C3 H3C 109.5 . . ?
H3A C3 H3B 109.5 . . ?
H3A C3 H3C 109.5 . . ?
H3B C3 H3C 109.5 . . ?
C42 C44 H44A 109.5 . . ?
C42 C44 H44B 109.5 . . ?
C42 C44 H44C 109.5 . . ?
H44A C44 H44B 109.5 . . ?
H44A C44 H44C 109.5 . . ?
H44B C44 H44C 109.5 . . ?
C42 C43 H43A 109.5 . . ?
C42 C43 H43B 109.5 . . ?
C42 C43 H43C 109.5 . . ?
H43A C43 H43B 109.5 . . ?
H43A C43 H43C 109.5 . . ?
H43B C43 H43C 109.5 . . ?
C14 C15 H15A 109.5 . . ?
C14 C15 H15B 109.5 . . ?
C14 C15 H15C 109.5 . . ?
H15A C15 H15B 109.5 . . ?
H15A C15 H15C 109.5 . . ?
H15B C15 H15C 109.5 . . ?
C14 C16 H16A 109.5 . . ?
C14 C16 H16B 109.5 . . ?
C14 C16 H16C 109.5 . . ?
H16A C16 H16B 109.5 . . ?
H16A C16 H16C 109.5 . . ?
H16B C16 H16C 109.5 . . ?
C14 C16A H16D 109.5 . . ?
C14 C16A H16E 109.5 . . ?
C14 C16A H16F 109.5 . . ?
H16D C16A H16E 109.5 . . ?
H16D C16A H16F 109.5 . . ?
H16E C16A H16F 109.5 . . ?
C14 C15A H15D 109.5 . . ?
C14 C15A H15E 109.5 . . ?
C14 C15A H15F 109.5 . . ?
H15D C15A H15E 109.5 . . ?
H15D C15A H15F 109.5 . . ?
H15E C15A H15F 109.5 . . ?
C42 C43A H43D 109.5 . . ?
C42 C43A H43E 109.5 . . ?
C42 C43A H43F 109.5 . . ?
H43D C43A H43E 109.5 . . ?
H43D C43A H43F 109.5 . . ?
H43E C43A H43F 109.5 . . ?
C42 C44A H44D 109.5 . . ?
C42 C44A H44E 109.5 . . ?
C42 C44A H44F 109.5 . . ?
H44D C44A H44E 109.5 . . ?
H44D C44A H44F 109.5 . . ?
H44E C44A H44F 109.5 . . ?
C37 C38A H38A 106.9 . . ?
C39A C38A C37 114(4) . . ?
C39A C38A H38A 106.9 . . ?
C39A C38A C40A 116(4) . . ?
C40A C38A C37 106(3) . . ?
C40A C38A H38A 106.9 . . ?
C38A C39A H39D 109.5 . . ?
C38A C39A H39E 109.5 . . ?
C38A C39A H39F 109.5 . . ?
H39D C39A H39E 109.5 . . ?
H39D C39A H39F 109.5 . . ?
H39E C39A H39F 109.5 . . ?
C38A C40A H40D 109.5 . . ?
C38A C40A H40E 109.5 . . ?
C38A C40A H40F 109.5 . . ?
H40D C40A H40E 109.5 . . ?
H40D C40A H40F 109.5 . . ?
H40E C40A H40F 109.5 . . ?

loop_
_geom_bond_atom_site_label_1
_geom_bond_atom_site_label_2
_geom_bond_distance
_geom_bond_site_symmetry_2
_geom_bond_publ_flag
Zr1 Zr2 3.5340(5) . ?
Zr1 Zr2 3.5128(6) 3_666 ?
Zr1 Zr3 3.5228(6) 3_666 ?
Zr1 Zr3 3.5186(6) . ?
Zr1 O1 2.136(4) . ?
Zr1 O2 2.136(4) . ?
Zr1 O3 2.119(4) 3_666 ?
Zr1 O4 2.128(4) . ?
Zr1 O16 2.375(4) 3_666 ?
Zr1 O5 2.171(3) . ?
Zr1 O7 2.143(3) . ?
Zr1 O9 2.277(4) . ?
Zr2 Zr3 3.5158(6) 3_666 ?
Zr2 Zr3 3.5158(6) . ?
Zr2 O13 2.284(4) . ?
Zr2 O1 2.121(4) . ?
Zr2 O2 2.139(4) . ?
Zr2 O3 2.126(4) . ?
Zr2 O4 2.111(4) 3_666 ?
Zr2 O18 2.350(4) 3_666 ?
Zr2 O6 2.168(3) 3_666 ?
Zr2 O11 2.135(3) . ?
Zr3 O15 2.184(3) . ?
Zr3 O17 2.192(3) . ?
Zr3 O1 2.179(4) . ?
Zr3 O2 2.202(5) 3_666 ?
Zr3 O3 2.185(5) . ?
Zr3 O14 2.190(3) . ?
Zr3 O4 2.173(4) . ?
Zr3 O10 2.158(4) . ?
Co1 O19 2.201(5) . ?
Co1 O23 1.998(5) . ?
Co1 O21 2.065(4) . ?
Co1 O16 2.188(4) 3_666 ?
Co1 O5 2.093(4) . ?
Co1 O8 2.040(4) . ?
Co2 O27 2.051(6) . ?
Co2 O25 2.054(5) . ?
Co2 O5 2.184(3) . ?
Co2 O6 2.171(3) . ?
Co2 O22 2.080(5) . ?
Co2 O24 2.076(7) . ?
Co3 O12 2.107(4) 3_666 ?
Co3 O18 2.196(4) . ?
Co3 O6 2.108(3) . ?
Co3 O26 2.057(4) . ?
Co3 O28 2.033(4) . ?
Co3 O29 2.143(4) . ?
O19 C25 1.214(9) . ?
O15 C17 1.248(6) . ?
O13 C13 1.264(7) . ?
O23 C33 1.253(9) . ?
O17 C21 1.237(6) . ?
O27 C41 1.251(8) . ?
O21 C29 1.233(8) . ?
O1 H1 1.0000 . ?
O25 C37 1.237(8) . ?
O2 H2 1.0000 . ?
O12 C9 1.239(7) . ?
O3 H3 1.0000 . ?
O14 C13 1.249(7) . ?
O4 H4 1.0000 . ?
O16 C17 1.279(7) . ?
O5 H5 1.0000 . ?
O18 C21 1.282(7) . ?
O6 H6 1.0000 . ?
O20 H20 0.8400 . ?
O20 C25 1.304(10) . ?
O7 C1 1.266(7) . ?
O22 C29 1.229(8) . ?
O8 C1 1.243(7) . ?
O24 C33 1.137(9) . ?
O9 C5 1.254(7) . ?
O26 C37 1.251(7) . ?
O10 C5 1.258(7) . ?
O28 C41 1.242(8) . ?
O11 C9 1.275(6) . ?
O29 H29A 0.8432 . ?
O29 H29B 0.8627 . ?
C37 C38 1.47(3) . ?
C37 C38A 1.62(4) . ?
C34 H34 1.0000 . ?
C34 C36 1.530(12) . ?
C34 C33 1.567(11) . ?
C34 C35 1.556(13) . ?
C26 H26 1.0000 . ?
C26 C28 1.481(13) . ?
C26 C25 1.490(10) . ?
C26 C27 1.493(12) . ?
C39 H39A 0.9800 . ?
C39 H39B 0.9800 . ?
C39 H39C 0.9800 . ?
C39 C38 1.55(4) . ?
C22 H22 1.0000 . ?
C22 C24 1.498(13) . ?
C22 C21 1.515(8) . ?
C22 C23 1.504(16) . ?
C41 C42 1.524(9) . ?
C30 H30 1.0000 . ?
C30 C32 1.468(12) . ?
C30 C29 1.547(10) . ?
C30 C31 1.475(14) . ?
C4 H4A 0.9800 . ?
C4 H4B 0.9800 . ?
C4 H4C 0.9800 . ?
C4 C2 1.529(10) . ?
C20 H20A 0.9800 . ?
C20 H20B 0.9800 . ?
C20 H20C 0.9800 . ?
C20 C18 1.527(9) . ?
C5 C6 1.527(9) . ?
C24 H24A 0.9800 . ?
C24 H24B 0.9800 . ?
C24 H24C 0.9800 . ?
C6 H6A 1.0000 . ?
C6 C7 1.472(12) . ?
C6 C8 1.512(14) . ?
C28 H28A 0.9800 . ?
C28 H28B 0.9800 . ?
C28 H28C 0.9800 . ?
C7 H7A 0.9800 . ?
C7 H7B 0.9800 . ?
C7 H7C 0.9800 . ?
C32 H32A 0.9800 . ?
C32 H32B 0.9800 . ?
C32 H32C 0.9800 . ?
C8 H8A 0.9800 . ?
C8 H8B 0.9800 . ?
C8 H8C 0.9800 . ?
C36 H36A 0.9800 . ?
C36 H36B 0.9800 . ?
C36 H36C 0.9800 . ?
C9 C10 1.531(8) . ?
C10 H10 1.0000 . ?
C10 C11 1.507(11) . ?
C10 C12 1.452(10) . ?
C23 H23A 0.9800 . ?
C23 H23B 0.9800 . ?
C23 H23C 0.9800 . ?
C42 H42 1.0000 . ?
C42 H42A 1.0000 . ?
C42 C44 1.493(16) . ?
C42 C43 1.449(13) . ?
C42 C43A 1.513(19) . ?
C42 C44A 1.549(19) . ?
C11 H11A 0.9800 . ?
C11 H11B 0.9800 . ?
C11 H11C 0.9800 . ?
C27 H27A 0.9800 . ?
C27 H27B 0.9800 . ?
C27 H27C 0.9800 . ?
C12 H12A 0.9800 . ?
C12 H12B 0.9800 . ?
C12 H12C 0.9800 . ?
C13 C14 1.522(7) . ?
C31 H31A 0.9800 . ?
C31 H31B 0.9800 . ?
C31 H31C 0.9800 . ?
C14 H14 1.0000 . ?
C14 H14A 1.0000 . ?
C14 C15 1.493(11) . ?
C14 C16 1.515(10) . ?
C14 C16A 1.485(12) . ?
C14 C15A 1.516(13) . ?
C17 C18 1.525(8) . ?
C35 H35A 0.9800 . ?
C35 H35B 0.9800 . ?
C35 H35C 0.9800 . ?
C18 H18 1.0000 . ?
C18 C19 1.518(10) . ?
C19 H19A 0.9800 . ?
C19 H19B 0.9800 . ?
C19 H19C 0.9800 . ?
C38 H38 1.0000 . ?
C38 C40 1.51(3) . ?
C1 C2 1.533(8) . ?
C40 H40A 0.9800 . ?
C40 H40B 0.9800 . ?
C40 H40C 0.9800 . ?
C2 H2A 1.0000 . ?
C2 C3 1.509(9) . ?
C3 H3A 0.9800 . ?
C3 H3B 0.9800 . ?
C3 H3C 0.9800 . ?
C44 H44A 0.9800 . ?
C44 H44B 0.9800 . ?
C44 H44C 0.9800 . ?
C43 H43A 0.9800 . ?
C43 H43B 0.9800 . ?
C43 H43C 0.9800 . ?
C15 H15A 0.9800 . ?
C15 H15B 0.9800 . ?
C15 H15C 0.9800 . ?
C16 H16A 0.9800 . ?
C16 H16B 0.9800 . ?
C16 H16C 0.9800 . ?
C16A H16D 0.9800 . ?
C16A H16E 0.9800 . ?
C16A H16F 0.9800 . ?
C15A H15D 0.9800 . ?
C15A H15E 0.9800 . ?
C15A H15F 0.9800 . ?
C43A H43D 0.9800 . ?
C43A H43E 0.9800 . ?
C43A H43F 0.9800 . ?
C44A H44D 0.9800 . ?
C44A H44E 0.9800 . ?
C44A H44F 0.9800 . ?
C38A H38A 1.0000 . ?
C38A C39A 1.49(5) . ?
C38A C40A 1.56(5) . ?
C39A H39D 0.9800 . ?
C39A H39E 0.9800 . ?
C39A H39F 0.9800 . ?
C40A H40D 0.9800 . ?
C40A H40E 0.9800 . ?
C40A H40F 0.9800 . ?

loop_
_geom_torsion_atom_site_label_1
_geom_torsion_atom_site_label_2
_geom_torsion_atom_site_label_3
_geom_torsion_atom_site_label_4
_geom_torsion
_geom_torsion_site_symmetry_1
_geom_torsion_site_symmetry_2
_geom_torsion_site_symmetry_3
_geom_torsion_site_symmetry_4
_geom_torsion_publ_flag
Zr1 O16 C17 O15 -7.5(8) 3_666 . . . ?
Zr1 O16 C17 C18 169.0(4) 3_666 . . . ?
Zr1 O7 C1 O8 -7.1(11) . . . . ?
Zr1 O7 C1 C2 174.4(4) . . . . ?
Zr1 O9 C5 O10 -2.2(11) . . . . ?
Zr1 O9 C5 C6 176.7(6) . . . . ?
Zr2 O13 C13 O14 -5.2(11) . . . . ?
Zr2 O13 C13 C14 174.9(6) . . . . ?
Zr2 O18 C21 O17 12.9(10) 3_666 . . . ?
Zr2 O18 C21 C22 -165.2(6) 3_666 . . . ?
Zr2 O11 C9 O12 30.6(10) . . . . ?
Zr2 O11 C9 C10 -150.4(5) . . . . ?
Zr3 O15 C17 O16 -0.4(9) . . . . ?
Zr3 O15 C17 C18 -176.9(4) . . . . ?
Zr3 O17 C21 O18 -7.7(10) . . . . ?
Zr3 O17 C21 C22 170.4(6) . . . . ?
Zr3 O14 C13 O13 6.6(11) . . . . ?
Zr3 O14 C13 C14 -173.5(6) . . . . ?
Zr3 O10 C5 O9 3.0(10) . . . . ?
Zr3 O10 C5 C6 -175.9(6) . . . . ?
Co1 O19 C25 O20 13.5(15) . . . . ?
Co1 O19 C25 C26 -169.8(7) . . . . ?
Co1 O23 C33 O24 -11.6(16) . . . . ?
Co1 O23 C33 C34 167.0(5) . . . . ?
Co1 O21 C29 O22 13.1(15) . . . . ?
Co1 O21 C29 C30 -165.4(7) . . . . ?
Co1 O16 C17 O15 149.1(4) 3_666 . . . ?
Co1 O16 C17 C18 -34.4(7) 3_666 . . . ?
Co1 O8 C1 O7 -20.9(10) . . . . ?
Co1 O8 C1 C2 157.5(5) . . . . ?
Co2 O27 C41 O28 42.5(14) . . . . ?
Co2 O27 C41 C42 -138.9(8) . . . . ?
Co2 O25 C37 O26 24(2) . . . . ?
Co2 O25 C37 C38 -163(2) . . . . ?
Co2 O25 C37 C38A -142(3) . . . . ?
Co2 O22 C29 O21 -1(2) . . . . ?
Co2 O22 C29 C30 177.0(11) . . . . ?
Co2 O24 C33 O23 51.5(16) . . . . ?
Co2 O24 C33 C34 -127.1(8) . . . . ?
Co3 O12 C9 O11 6.7(9) 3_666 . . . ?
Co3 O12 C9 C10 -172.2(5) 3_666 . . . ?
Co3 O18 C21 O17 -147.4(5) . . . . ?
Co3 O18 C21 C22 34.6(9) . . . . ?
Co3 O26 C37 O25 6.5(14) . . . . ?
Co3 O26 C37 C38 -166(2) . . . . ?
Co3 O26 C37 C38A 173(3) . . . . ?
Co3 O28 C41 O27 4.7(15) . . . . ?
Co3 O28 C41 C42 -173.9(7) . . . . ?
O15 C17 C18 C20 -20.2(8) . . . . ?
O15 C17 C18 C19 103.2(7) . . . . ?
O13 C13 C14 C15 125.3(11) . . . . ?
O13 C13 C14 C16 -12.2(15) . . . . ?
O13 C13 C14 C16A -147.5(16) . . . . ?
O13 C13 C14 C15A -44(3) . . . . ?
O27 C41 C42 C44 60.5(19) . . . . ?
O27 C41 C42 C43 -167.1(12) . . . . ?
O27 C41 C42 C43A -69(3) . . . . ?
O27 C41 C42 C44A 96.8(19) . . . . ?
O25 C37 C38 C39 84(2) . . . . ?
O25 C37 C38 C40 -42(3) . . . . ?
O25 C37 C38A C39A 82(4) . . . . ?
O25 C37 C38A C40A -46(4) . . . . ?
O12 C9 C10 C11 -135.3(8) . . . . ?
O12 C9 C10 C12 -3.0(12) . . . . ?
O14 C13 C14 C15 -54.6(13) . . . . ?
O14 C13 C14 C16 167.9(11) . . . . ?
O14 C13 C14 C16A 32.6(18) . . . . ?
O14 C13 C14 C15A 136(3) . . . . ?
O16 C17 C18 C20 163.1(6) . . . . ?
O16 C17 C18 C19 -73.5(7) . . . . ?
O7 C1 C2 C4 72.8(8) . . . . ?
O7 C1 C2 C3 -163.2(7) . . . . ?
O8 C1 C2 C4 -105.8(8) . . . . ?
O8 C1 C2 C3 18.3(10) . . . . ?
O9 C5 C6 C7 9.8(13) . . . . ?
O9 C5 C6 C8 -120.1(8) . . . . ?
O26 C37 C38 C39 -102(2) . . . . ?
O26 C37 C38 C40 132(2) . . . . ?
O26 C37 C38A C39A -85(4) . . . . ?
O26 C37 C38A C40A 146(3) . . . . ?
O10 C5 C6 C7 -171.2(9) . . . . ?
O10 C5 C6 C8 58.9(10) . . . . ?
O28 C41 C42 C44 -120.8(18) . . . . ?
O28 C41 C42 C43 11.6(17) . . . . ?
O28 C41 C42 C43A 109(3) . . . . ?
O28 C41 C42 C44A -84(2) . . . . ?
O11 C9 C10 C11 45.7(10) . . . . ?
O11 C9 C10 C12 178.0(8) . . . . ?
C24 C22 C21 O17 15.8(13) . . . . ?
C24 C22 C21 O18 -166.0(9) . . . . ?
C28 C26 C25 O19 -71.6(15) . . . . ?
C28 C26 C25 O20 105.3(13) . . . . ?
C32 C30 C29 O21 142.4(11) . . . . ?
C32 C30 C29 O22 -36.1(16) . . . . ?
C36 C34 C33 O23 46.7(12) . . . . ?
C36 C34 C33 O24 -134.6(11) . . . . ?
C23 C22 C21 O17 -102.2(8) . . . . ?
C23 C22 C21 O18 76.0(9) . . . . ?
C27 C26 C25 O19 50.1(15) . . . . ?
C27 C26 C25 O20 -133.1(11) . . . . ?
C31 C30 C29 O21 -93.1(12) . . . . ?
C31 C30 C29 O22 88.3(14) . . . . ?
C35 C34 C33 O23 -74.1(10) . . . . ?
C35 C34 C33 O24 104.6(12) . . . . ?
